data_2213938
loop_
_publ_author_name
'Fu, Zhong-Wu'

_publ_section_title
;
 2-Methoxybenzaldehyde azine
;
_journal_coeditor_code RK2015
_journal_issue 6
_journal_name_full 'Acta Crystallographica Section E'
_journal_page_first o2993
_journal_page_last o2993
_journal_paper_doi 10.1107/S1600536807024865
_journal_volume 63
_journal_year 2007
_chemical_formula_iupac 'C16 H16 N2 O2'
_chemical_formula_moiety 'C16 H16 N2 O2'
_chemical_formula_sum 'C16 H16 N2 O2'
_chemical_formula_weight 268.31
_chemical_name_systematic
;
2-Methoxybenzaldehyde azine
;
_space_group_IT_number 14
_symmetry_cell_setting monoclinic
_symmetry_space_group_name_Hall '-P 2ybc'
_symmetry_space_group_name_H-M 'P 1 21/c 1'
_atom_sites_solution_hydrogens geom
_atom_sites_solution_primary direct
_atom_sites_solution_secondary difmap
_audit_creation_method SHELXL97
_cell_angle_alpha 90.00
_cell_angle_beta 112.64(3)
_cell_angle_gamma 90.00
_cell_formula_units_Z 2
_cell_length_a 7.755(5)
_cell_length_b 14.757(12)
_cell_length_c 6.889(5)
_cell_measurement_reflns_used 5435
_cell_measurement_temperature 293(2)
_cell_measurement_theta_max 27.48
_cell_measurement_theta_min 3.17
_cell_volume 727.6(9)
_computing_cell_refinement TEXRAY
_computing_data_collection 'TEXRAY (Molecular Structure Corporation, 1999)'
_computing_data_reduction 'TEXSAN (Molecular Structure Corporation, 1999)'
_computing_molecular_graphics 'ORTEX (McArdle, 1995)'
_computing_publication_material SHELXL97
_computing_structure_refinement 'SHELXL97 (Sheldrick, 1997)'
_computing_structure_solution 'SHELXS97 (Sheldrick, 1997)'
_diffrn_ambient_temperature 293(2)
_diffrn_measured_fraction_theta_full 0.996
_diffrn_measured_fraction_theta_max 0.996
_diffrn_measurement_device_type 'Rigaku R-AXIS RAPID'
_diffrn_measurement_method oscillation
_diffrn_radiation_monochromator graphite
_diffrn_radiation_source 'rotating anode'
_diffrn_radiation_type MoK\a
_diffrn_radiation_wavelength 0.71073
_diffrn_reflns_av_R_equivalents 0.0354
_diffrn_reflns_av_sigmaI/netI 0.0314
_diffrn_reflns_limit_h_max 9
_diffrn_reflns_limit_h_min -10
_diffrn_reflns_limit_k_max 19
_diffrn_reflns_limit_k_min -19
_diffrn_reflns_limit_l_max 8
_diffrn_reflns_limit_l_min -8
_diffrn_reflns_number 6946
_diffrn_reflns_theta_full 27.48
_diffrn_reflns_theta_max 27.48
_diffrn_reflns_theta_min 3.16
_diffrn_standards_decay_% 0
_exptl_absorpt_coefficient_mu 0.082
_exptl_absorpt_correction_type none
_exptl_crystal_colour yellow
_exptl_crystal_density_diffrn 1.225
_exptl_crystal_density_method 'not measured'
_exptl_crystal_description block
_exptl_crystal_F_000 284
_exptl_crystal_size_max 0.26
_exptl_crystal_size_mid 0.21
_exptl_crystal_size_min 0.18
_refine_diff_density_max 0.163
_refine_diff_density_min -0.134
_refine_ls_extinction_coef 0.23(3)
_refine_ls_extinction_expression 'Fc^*^=kFc[1+0.001 x Fc^2^\l^3^/sin(2\q)]^-1/4^'
_refine_ls_extinction_method 'SHELXL97 (Sheldrick, 1997)'
_refine_ls_goodness_of_fit_ref 1.008
_refine_ls_hydrogen_treatment constr
_refine_ls_matrix_type full
_refine_ls_number_parameters 92
_refine_ls_number_reflns 1659
_refine_ls_number_restraints 0
_refine_ls_restrained_S_all 1.008
_refine_ls_R_factor_all 0.0572
_refine_ls_R_factor_gt 0.0460
_refine_ls_shift/su_max 0.000
_refine_ls_shift/su_mean 0.000
_refine_ls_structure_factor_coef Fsqd
_refine_ls_weighting_details 'calc w = 1/[\s^2^(Fo^2^)+(0.1031P)^2^+0.0369P] where P=(Fo^2^+2Fc^2^)/3'
_refine_ls_weighting_scheme calc
_refine_ls_wR_factor_gt 0.1557
_refine_ls_wR_factor_ref 0.1662
_reflns_number_gt 1203
_reflns_number_total 1659
_reflns_threshold_expression I>2\s(I)
_cod_data_source_file rk2015.cif
_cod_data_source_block I
_cod_original_sg_symbol_H-M 'P 21/c'
_cod_database_code 2213938
_cod_database_fobs_code 2213938

loop_
_symmetry_equiv_pos_as_xyz
'x, y, z'
'-x, y+1/2, -z+1/2'
'-x, -y, -z'
'x, -y-1/2, z-1/2'

loop_
_atom_site_type_symbol
_atom_site_label
_atom_site_fract_x
_atom_site_fract_y
_atom_site_fract_z
_atom_site_U_iso_or_equiv
_atom_site_adp_type
_atom_site_calc_flag
_atom_site_refinement_flags
_atom_site_occupancy
C C1 0.1164(2) 0.08853(9) 0.1805(2) 0.0613(4) Uani d . 1
C C2 0.0362(2) 0.13640(9) -0.0083(2) 0.0678(4) Uani d . 1
C C3 0.1480(4) 0.16846(13) -0.1093(3) 0.0966(7) Uani d . 1
H H3A 0.0958 0.2016 -0.2332 0.116 Uiso calc R 1
C C4 0.3364(4) 0.1510(2) -0.0251(4) 0.1257(10) Uani d . 1
H H4A 0.4111 0.1711 -0.0944 0.151 Uiso calc R 1
C C5 0.4147(3) 0.1046(2) 0.1579(4) 0.1267(9) Uani d . 1
H H5A 0.5427 0.0938 0.2141 0.152 Uiso calc R 1
C C6 0.3058(2) 0.07374(15) 0.2604(3) 0.0903(6) Uani d . 1
H H6A 0.3612 0.0422 0.3862 0.108 Uiso calc R 1
C C7 -0.00032(18) 0.05390(9) 0.28700(19) 0.0577(4) Uani d . 1
H H7A -0.1292 0.0612 0.2234 0.069 Uiso calc R 1
C C8 -0.2450(4) 0.18658(18) -0.2825(3) 0.1183(8) Uani d . 1
H H8A -0.3763 0.1911 -0.3125 0.177 Uiso calc R 1
H H8B -0.2260 0.1487 -0.3858 0.177 Uiso calc R 1
H H8C -0.1954 0.2459 -0.2863 0.177 Uiso calc R 1
N N1 0.06864(15) 0.01420(8) 0.46363(16) 0.0628(4) Uani d . 1
O O1 -0.15225(19) 0.14829(8) -0.07995(17) 0.0871(5) Uani d . 1

loop_
_atom_site_aniso_label
_atom_site_aniso_U_11
_atom_site_aniso_U_22
_atom_site_aniso_U_33
_atom_site_aniso_U_12
_atom_site_aniso_U_13
_atom_site_aniso_U_23
C1 0.0803(9) 0.0508(7) 0.0577(7) -0.0112(5) 0.0321(6) -0.0054(5)
C2 0.1069(11) 0.0475(7) 0.0580(7) -0.0068(6) 0.0416(7) -0.0048(5)
C3 0.1614(19) 0.0734(10) 0.0744(10) -0.0385(11) 0.0670(11) -0.0075(8)
C4 0.1358(19) 0.161(2) 0.1059(16) -0.0805(17) 0.0745(15) -0.0260(15)
C5 0.0896(13) 0.185(2) 0.1142(17) -0.0513(14) 0.0486(12) -0.0095(16)
C6 0.0744(10) 0.1140(14) 0.0814(11) -0.0237(9) 0.0288(8) 0.0008(9)
C7 0.0667(7) 0.0543(7) 0.0536(7) 0.0026(5) 0.0248(6) 0.0042(5)
C8 0.1629(19) 0.1248(17) 0.0738(11) 0.0578(15) 0.0529(11) 0.0415(11)
N1 0.0672(7) 0.0695(7) 0.0532(6) -0.0008(5) 0.0249(5) 0.0069(5)
O1 0.1201(10) 0.0851(8) 0.0633(7) 0.0299(6) 0.0433(6) 0.0244(5)

loop_
_atom_type_symbol
_atom_type_description
_atom_type_scat_dispersion_real
_atom_type_scat_dispersion_imag
_atom_type_scat_source
C C 0.0033 0.0016 'International Tables Vol C Tables 4.2.6.8 and 6.1.1.4'
H H 0.0000 0.0000 'International Tables Vol C Tables 4.2.6.8 and 6.1.1.4'
N N 0.0061 0.0033 'International Tables Vol C Tables 4.2.6.8 and 6.1.1.4'
O O 0.0106 0.0060 'International Tables Vol C Tables 4.2.6.8 and 6.1.1.4'

loop_
_geom_angle_atom_site_label_1
_geom_angle_atom_site_label_2
_geom_angle_atom_site_label_3
_geom_angle_site_symmetry_3
_geom_angle
C6 C1 C2 . 118.49(14)
C6 C1 C7 . 121.18(14)
C2 C1 C7 . 120.32(14)
O1 C2 C3 . 124.40(16)
O1 C2 C1 . 115.69(13)
C3 C2 C1 . 119.92(17)
C4 C3 C2 . 119.54(19)
C4 C3 H3A . 120.2
C2 C3 H3A . 120.2
C5 C4 C3 . 120.68(18)
C5 C4 H4A . 119.7
C3 C4 H4A . 119.7
C4 C5 C6 . 120.2(2)
C4 C5 H5A . 119.9
C6 C5 H5A . 119.9
C5 C6 C1 . 121.1(2)
C5 C6 H6A . 119.4
C1 C6 H6A . 119.4
N1 C7 C1 . 122.00(13)
N1 C7 H7A . 119.0
C1 C7 H7A . 119.0
O1 C8 H8A . 109.5
O1 C8 H8B . 109.5
H8A C8 H8B . 109.5
O1 C8 H8C . 109.5
H8A C8 H8C . 109.5
H8B C8 H8C . 109.5
C7 N1 N1 3_556 112.50(13)
C2 O1 C8 . 118.37(15)

loop_
_geom_bond_atom_site_label_1
_geom_bond_atom_site_label_2
_geom_bond_site_symmetry_2
_geom_bond_distance
C1 C6 . 1.373(2)
C1 C2 . 1.398(2)
C1 C7 . 1.4590(19)
C2 O1 . 1.362(2)
C2 C3 . 1.388(2)
C3 C4 . 1.373(4)
C3 H3A . 0.9300
C4 C5 . 1.355(4)
C4 H4A . 0.9300
C5 C6 . 1.370(3)
C5 H5A . 0.9300
C6 H6A . 0.9300
C7 N1 . 1.2684(17)
C7 H7A . 0.9300
C8 O1 . 1.418(2)
C8 H8A . 0.9600
C8 H8B . 0.9600
C8 H8C . 0.9600
N1 N1 3_556 1.404(2)

loop_
_geom_torsion_atom_site_label_1
_geom_torsion_atom_site_label_2
_geom_torsion_atom_site_label_3
_geom_torsion_atom_site_label_4
_geom_torsion_site_symmetry_4
_geom_torsion
C6 C1 C2 O1 . 179.56(13)
C7 C1 C2 O1 . 0.69(18)
C6 C1 C2 C3 . -0.6(2)
C7 C1 C2 C3 . -179.48(13)
O1 C2 C3 C4 . -178.68(17)
C1 C2 C3 C4 . 1.5(3)
C2 C3 C4 C5 . -1.5(3)
C3 C4 C5 C6 . 0.7(4)
C4 C5 C6 C1 . 0.2(4)
C2 C1 C6 C5 . -0.3(3)
C7 C1 C6 C5 . 178.59(19)
C6 C1 C7 N1 . 4.8(2)
C2 C1 C7 N1 . -176.39(12)
C1 C7 N1 N1 3_556 -179.52(12)
C3 C2 O1 C8 . 7.6(2)
C1 C2 O1 C8 . -172.55(16)
